data_2238899
loop_
_publ_author_name
'Chyba, Jan'
'Necas, Marek'
'Pinkas, Jiri'

_publ_section_title
;
 Diethyl [4-(2,2':6',2''-terpyridine-4'-yl)phenyl]phosphonate
;
_journal_coeditor_code NC2320
_journal_issue 12
_journal_name_full 'Acta Crystallographica Section E'
_journal_page_first o1824
_journal_paper_doi 10.1107/S1600536813031541
_journal_volume 69
_journal_year 2013
_chemical_formula_iupac 'C25 H24 N3 O3 P'
_chemical_formula_moiety 'C25 H24 N3 O3 P'
_chemical_formula_sum 'C25 H24 N3 O3 P'
_chemical_formula_weight 445.44
_chemical_name_systematic
;
Diethyl [4-(2,2':6',2''-terpyridine-4'-yl)phenyl]phosphonate
;
_space_group_IT_number 14
_symmetry_cell_setting monoclinic
_symmetry_space_group_name_Hall '-P 2ybc'
_symmetry_space_group_name_H-M 'P 1 21/c 1'
_atom_sites_solution_hydrogens geom
_atom_sites_solution_primary direct
_atom_sites_solution_secondary difmap
_audit_creation_method SHELXL-97
_cell_angle_alpha 90.00
_cell_angle_beta 111.674(3)
_cell_angle_gamma 90.00
_cell_formula_units_Z 4
_cell_length_a 12.5290(4)
_cell_length_b 13.0264(4)
_cell_length_c 14.5681(5)
_cell_measurement_reflns_used 25622
_cell_measurement_temperature 120(2)
_cell_measurement_theta_max 27.10
_cell_measurement_theta_min 2.87
_cell_volume 2209.53(13)
_computing_cell_refinement 'CrysAlis RED (Oxford Diffraction, 2009)'
_computing_data_collection 'CrysAlis CCD (Oxford Diffraction, 2009)'
_computing_data_reduction 'CrysAlis RED (Oxford Diffraction, 2009)'
_computing_molecular_graphics 'SHELXTL (Sheldrick, 2008)'
_computing_publication_material 'SHELXL97 (Sheldrick, 2008)'
_computing_structure_refinement 'SHELXL97 (Sheldrick, 2008)'
_computing_structure_solution 'SHELXS97 (Sheldrick, 2008)'
_diffrn_ambient_temperature 120(2)
_diffrn_detector_area_resol_mean 8.4353
_diffrn_measured_fraction_theta_full 0.998
_diffrn_measured_fraction_theta_max 0.998
_diffrn_measurement_device_type 'Oxford Diffraction Xcalibur (Sapphire2)'
_diffrn_measurement_method '\w scan'
_diffrn_radiation_monochromator graphite
_diffrn_radiation_source 'Enhance (Mo) X-ray Source'
_diffrn_radiation_type MoK\a
_diffrn_radiation_wavelength 0.71073
_diffrn_reflns_av_R_equivalents 0.0269
_diffrn_reflns_av_sigmaI/netI 0.0331
_diffrn_reflns_limit_h_max 14
_diffrn_reflns_limit_h_min -14
_diffrn_reflns_limit_k_max 15
_diffrn_reflns_limit_k_min -15
_diffrn_reflns_limit_l_max 17
_diffrn_reflns_limit_l_min -17
_diffrn_reflns_number 23115
_diffrn_reflns_theta_full 25.00
_diffrn_reflns_theta_max 25.00
_diffrn_reflns_theta_min 2.87
_diffrn_standards_number 0
_exptl_absorpt_coefficient_mu 0.157
_exptl_absorpt_correction_T_max 1.0000
_exptl_absorpt_correction_T_min 0.9565
_exptl_absorpt_correction_type multi-scan
_exptl_absorpt_process_details '(CrysAlis RED; Oxford Diffraction, 2009)'
_exptl_crystal_colour colourless
_exptl_crystal_density_diffrn 1.339
_exptl_crystal_density_method 'not measured'
_exptl_crystal_description prism
_exptl_crystal_F_000 936
_exptl_crystal_size_max 0.40
_exptl_crystal_size_mid 0.40
_exptl_crystal_size_min 0.30
_refine_diff_density_max 0.259
_refine_diff_density_min -0.356
_refine_ls_extinction_method none
_refine_ls_goodness_of_fit_ref 1.015
_refine_ls_hydrogen_treatment constr
_refine_ls_matrix_type full
_refine_ls_number_parameters 291
_refine_ls_number_reflns 3886
_refine_ls_number_restraints 0
_refine_ls_restrained_S_all 1.015
_refine_ls_R_factor_all 0.0492
_refine_ls_R_factor_gt 0.0298
_refine_ls_shift/su_max 0.001
_refine_ls_shift/su_mean 0.000
_refine_ls_structure_factor_coef Fsqd
_refine_ls_weighting_details 'calc w=1/[\s^2^(Fo^2^)+(0.0428P)^2^+0.0000P] where P=(Fo^2^+2Fc^2^)/3'
_refine_ls_weighting_scheme calc
_refine_ls_wR_factor_gt 0.0716
_refine_ls_wR_factor_ref 0.0747
_reflns_number_gt 2809
_reflns_number_total 3886
_reflns_threshold_expression I>2sigma(I)
_cod_data_source_file nc2320.cif
_cod_data_source_block I
_cod_original_cell_volume 2209.53(12)
_cod_original_sg_symbol_H-M 'P 21/c'
_cod_database_code 2238899

loop_
_symmetry_equiv_pos_as_xyz
'x, y, z'
'-x, y+1/2, -z+1/2'
'-x, -y, -z'
'x, -y-1/2, z-1/2'

loop_
_atom_site_type_symbol
_atom_site_label
_atom_site_fract_x
_atom_site_fract_y
_atom_site_fract_z
_atom_site_U_iso_or_equiv
_atom_site_adp_type
_atom_site_calc_flag
_atom_site_refinement_flags
_atom_site_occupancy
_atom_site_symmetry_multiplicity
P P1 0.50120(4) 0.72076(3) -0.00200(3) 0.02069(12) Uani d . 1 1
O O1 0.46530(9) 0.83650(7) -0.02492(7) 0.0275(3) Uani d . 1 1
O O2 0.39364(8) 0.67611(7) 0.01687(7) 0.0228(3) Uani d . 1 1
O O3 0.53164(9) 0.66516(8) -0.07662(7) 0.0272(3) Uani d . 1 1
C C11 0.89136(13) 0.75905(11) 0.39920(11) 0.0200(3) Uani d . 1 1
C C12 0.98093(13) 0.68836(11) 0.43599(11) 0.0209(4) Uani d . 1 1
H H12 0.9839 0.6300 0.3979 0.025 Uiso calc R 1 1
C C13 1.06611(13) 0.70391(11) 0.52914(11) 0.0207(4) Uani d . 1 1
N N14 1.06504(10) 0.78575(9) 0.58592(9) 0.0217(3) Uani d . 1 1
C C15 0.97864(13) 0.85442(11) 0.54983(11) 0.0190(3) Uani d . 1 1
C C16 0.89195(13) 0.84309(11) 0.45779(10) 0.0185(3) Uani d . 1 1
H H16 0.8328 0.8931 0.4348 0.022 Uiso calc R 1 1
C C21 1.16156(13) 0.62884(11) 0.57298(11) 0.0213(4) Uani d . 1 1
N N22 1.15825(11) 0.54273(10) 0.52078(9) 0.0263(3) Uani d . 1 1
C C23 1.24131(14) 0.47314(12) 0.56195(12) 0.0291(4) Uani d . 1 1
H H23 1.2398 0.4117 0.5263 0.035 Uiso calc R 1 1
C C24 1.32901(14) 0.48532(12) 0.65303(12) 0.0291(4) Uani d . 1 1
H H24 1.3855 0.4335 0.6791 0.035 Uiso calc R 1 1
C C25 1.33247(14) 0.57469(13) 0.70507(12) 0.0303(4) Uani d . 1 1
H H25 1.3919 0.5859 0.7675 0.036 Uiso calc R 1 1
C C26 1.24803(13) 0.64732(12) 0.66465(11) 0.0252(4) Uani d . 1 1
H H26 1.2487 0.7095 0.6990 0.030 Uiso calc R 1 1
C C31 0.97814(13) 0.94306(11) 0.61461(11) 0.0194(4) Uani d . 1 1
N N32 0.89127(10) 1.01071(10) 0.57719(9) 0.0257(3) Uani d . 1 1
C C33 0.88630(14) 1.08950(12) 0.63477(12) 0.0286(4) Uani d . 1 1
H H33 0.8261 1.1381 0.6087 0.034 Uiso calc R 1 1
C C34 0.96454(14) 1.10380(12) 0.73049(12) 0.0281(4) Uani d . 1 1
H H34 0.9577 1.1602 0.7693 0.034 Uiso calc R 1 1
C C35 1.05227(15) 1.03371(12) 0.76736(12) 0.0310(4) Uani d . 1 1
H H35 1.1073 1.0410 0.8326 0.037 Uiso calc R 1 1
C C36 1.05986(14) 0.95269(11) 0.70898(11) 0.0251(4) Uani d . 1 1
H H36 1.1204 0.9042 0.7333 0.030 Uiso calc R 1 1
C C41 0.79611(13) 0.74623(10) 0.30129(10) 0.0195(3) Uani d . 1 1
C C42 0.81495(13) 0.70342(11) 0.22064(11) 0.0237(4) Uani d . 1 1
H H42 0.8895 0.6798 0.2285 0.028 Uiso calc R 1 1
C C43 0.72622(13) 0.69490(11) 0.12923(11) 0.0236(4) Uani d . 1 1
H H43 0.7408 0.6657 0.0753 0.028 Uiso calc R 1 1
C C44 0.61595(13) 0.72881(10) 0.11592(11) 0.0189(3) Uani d . 1 1
C C45 0.59641(13) 0.76988(11) 0.19754(11) 0.0199(3) Uani d . 1 1
H H45 0.5215 0.7921 0.1902 0.024 Uiso calc R 1 1
C C46 0.68515(13) 0.77839(10) 0.28863(11) 0.0192(3) Uani d . 1 1
H H46 0.6704 0.8064 0.3430 0.023 Uiso calc R 1 1
C C51 0.36229(14) 0.86636(12) -0.10752(12) 0.0311(4) Uani d . 1 1
H H51A 0.2930 0.8506 -0.0927 0.037 Uiso calc R 1 1
H H51B 0.3574 0.8284 -0.1678 0.037 Uiso calc R 1 1
C C52 0.36991(14) 0.97985(11) -0.12287(12) 0.0276(4) Uani d . 1 1
H H52A 0.3027 1.0020 -0.1796 0.041 Uiso calc R 1 1
H H52B 0.4399 0.9948 -0.1355 0.041 Uiso calc R 1 1
H H52C 0.3720 1.0167 -0.0636 0.041 Uiso calc R 1 1
C C61 0.39903(14) 0.56972(11) 0.05077(12) 0.0241(4) Uani d . 1 1
H H61A 0.4794 0.5449 0.0748 0.029 Uiso calc R 1 1
H H61B 0.3522 0.5251 -0.0044 0.029 Uiso calc R 1 1
C C62 0.35357(15) 0.56613(12) 0.13283(11) 0.0318(4) Uani d . 1 1
H H62A 0.3562 0.4953 0.1563 0.048 Uiso calc R 1 1
H H62B 0.2740 0.5907 0.1083 0.048 Uiso calc R 1 1
H H62C 0.4008 0.6100 0.1874 0.048 Uiso calc R 1 1

loop_
_atom_site_aniso_label
_atom_site_aniso_U_11
_atom_site_aniso_U_22
_atom_site_aniso_U_33
_atom_site_aniso_U_12
_atom_site_aniso_U_13
_atom_site_aniso_U_23
P1 0.0205(2) 0.0200(2) 0.0200(2) -0.00170(18) 0.00562(18) 0.00025(18)
O1 0.0267(7) 0.0211(6) 0.0264(6) -0.0013(5) 0.0002(5) 0.0043(5)
O2 0.0203(6) 0.0203(5) 0.0264(6) -0.0003(5) 0.0069(5) 0.0015(5)
O3 0.0278(7) 0.0316(6) 0.0216(6) -0.0048(5) 0.0086(5) -0.0032(5)
C11 0.0192(9) 0.0223(8) 0.0202(9) -0.0005(7) 0.0093(7) 0.0025(7)
C12 0.0212(9) 0.0224(8) 0.0189(9) -0.0014(7) 0.0072(8) -0.0026(7)
C13 0.0201(9) 0.0222(8) 0.0202(9) -0.0031(7) 0.0079(8) 0.0019(7)
N14 0.0218(8) 0.0241(7) 0.0189(7) -0.0020(6) 0.0072(6) 0.0017(6)
C15 0.0164(9) 0.0224(8) 0.0184(8) -0.0025(7) 0.0069(7) 0.0034(7)
C16 0.0163(9) 0.0208(8) 0.0182(8) 0.0013(6) 0.0062(7) 0.0032(6)
C21 0.0192(9) 0.0248(8) 0.0197(9) -0.0030(7) 0.0071(8) 0.0022(7)
N22 0.0253(8) 0.0261(7) 0.0269(8) 0.0017(6) 0.0087(7) 0.0025(6)
C23 0.0293(11) 0.0248(9) 0.0349(10) 0.0012(8) 0.0139(9) 0.0029(7)
C24 0.0203(10) 0.0293(9) 0.0350(10) 0.0028(7) 0.0070(8) 0.0124(8)
C25 0.0211(10) 0.0368(10) 0.0271(10) -0.0033(8) 0.0021(8) 0.0060(8)
C26 0.0226(10) 0.0262(9) 0.0236(9) -0.0025(7) 0.0048(8) 0.0001(7)
C31 0.0166(9) 0.0228(9) 0.0194(9) -0.0028(7) 0.0073(8) 0.0028(7)
N32 0.0215(8) 0.0285(7) 0.0246(8) -0.0009(6) 0.0057(6) -0.0042(6)
C33 0.0219(10) 0.0310(9) 0.0323(10) -0.0005(8) 0.0093(8) -0.0069(8)
C34 0.0291(10) 0.0322(9) 0.0263(10) -0.0074(8) 0.0141(9) -0.0106(7)
C35 0.0308(11) 0.0379(10) 0.0195(9) -0.0040(8) 0.0038(8) -0.0041(8)
C36 0.0243(10) 0.0276(9) 0.0191(9) 0.0010(7) 0.0028(8) 0.0013(7)
C41 0.0199(9) 0.0171(8) 0.0198(9) -0.0010(6) 0.0054(8) 0.0011(6)
C42 0.0167(9) 0.0273(9) 0.0261(10) 0.0034(7) 0.0066(8) -0.0026(7)
C43 0.0246(10) 0.0257(9) 0.0215(9) -0.0001(7) 0.0098(8) -0.0044(7)
C44 0.0197(9) 0.0152(7) 0.0216(9) -0.0007(7) 0.0072(7) 0.0020(6)
C45 0.0165(9) 0.0192(8) 0.0231(9) 0.0022(7) 0.0063(8) 0.0022(7)
C46 0.0227(9) 0.0156(7) 0.0205(9) 0.0016(7) 0.0093(8) -0.0009(6)
C51 0.0262(10) 0.0300(9) 0.0292(10) 0.0014(8) 0.0011(8) 0.0062(8)
C52 0.0260(10) 0.0269(9) 0.0275(9) 0.0029(7) 0.0070(8) 0.0034(7)
C61 0.0239(10) 0.0180(8) 0.0294(9) -0.0006(7) 0.0087(8) 0.0017(7)
C62 0.0351(11) 0.0312(9) 0.0287(10) -0.0044(8) 0.0115(9) 0.0024(8)

loop_
_atom_type_symbol
_atom_type_description
_atom_type_scat_dispersion_real
_atom_type_scat_dispersion_imag
_atom_type_scat_source
C C 0.0033 0.0016 'International Tables Vol C Tables 4.2.6.8 and 6.1.1.4'
H H 0.0000 0.0000 'International Tables Vol C Tables 4.2.6.8 and 6.1.1.4'
N N 0.0061 0.0033 'International Tables Vol C Tables 4.2.6.8 and 6.1.1.4'
O O 0.0106 0.0060 'International Tables Vol C Tables 4.2.6.8 and 6.1.1.4'
P P 0.1023 0.0942 'International Tables Vol C Tables 4.2.6.8 and 6.1.1.4'

loop_
_geom_angle_atom_site_label_1
_geom_angle_atom_site_label_2
_geom_angle_atom_site_label_3
_geom_angle
O3 P1 O1 116.57(6)
O3 P1 O2 114.70(6)
O1 P1 O2 101.19(6)
O3 P1 C44 113.77(7)
O1 P1 C44 102.29(6)
O2 P1 C44 106.77(6)
C51 O1 P1 121.89(9)
C61 O2 P1 118.05(9)
C16 C11 C12 117.61(14)
C16 C11 C41 119.81(13)
C12 C11 C41 122.57(13)
C11 C12 C13 119.64(14)
C11 C12 H12 120.2
C13 C12 H12 120.2
N14 C13 C12 122.12(14)
N14 C13 C21 116.23(13)
C12 C13 C21 121.62(13)
C15 N14 C13 118.11(13)
N14 C15 C16 122.29(13)
N14 C15 C31 117.10(13)
C16 C15 C31 120.59(13)
C11 C16 C15 120.22(13)
C11 C16 H16 119.9
C15 C16 H16 119.9
N22 C21 C26 122.35(14)
N22 C21 C13 116.81(13)
C26 C21 C13 120.83(14)
C23 N22 C21 116.92(13)
N22 C23 C24 124.10(15)
N22 C23 H23 117.9
C24 C23 H23 117.9
C25 C24 C23 118.39(15)
C25 C24 H24 120.8
C23 C24 H24 120.8
C26 C25 C24 118.71(15)
C26 C25 H25 120.6
C24 C25 H25 120.6
C25 C26 C21 119.51(15)
C25 C26 H26 120.2
C21 C26 H26 120.2
N32 C31 C36 122.19(14)
N32 C31 C15 116.16(13)
C36 C31 C15 121.60(13)
C33 N32 C31 117.64(13)
N32 C33 C34 123.48(15)
N32 C33 H33 118.3
C34 C33 H33 118.3
C35 C34 C33 117.94(15)
C35 C34 H34 121.0
C33 C34 H34 121.0
C34 C35 C36 119.57(15)
C34 C35 H35 120.2
C36 C35 H35 120.2
C35 C36 C31 119.17(15)
C35 C36 H36 120.4
C31 C36 H36 120.4
C42 C41 C46 118.52(14)
C42 C41 C11 121.62(14)
C46 C41 C11 119.86(13)
C43 C42 C41 120.96(14)
C43 C42 H42 119.5
C41 C42 H42 119.5
C42 C43 C44 120.62(14)
C42 C43 H43 119.7
C44 C43 H43 119.7
C43 C44 C45 118.44(14)
C43 C44 P1 121.22(11)
C45 C44 P1 120.34(12)
C46 C45 C44 120.79(14)
C46 C45 H45 119.6
C44 C45 H45 119.6
C45 C46 C41 120.65(13)
C45 C46 H46 119.7
C41 C46 H46 119.7
O1 C51 C52 107.47(12)
O1 C51 H51A 110.2
C52 C51 H51A 110.2
O1 C51 H51B 110.2
C52 C51 H51B 110.2
H51A C51 H51B 108.5
C51 C52 H52A 109.5
C51 C52 H52B 109.5
H52A C52 H52B 109.5
C51 C52 H52C 109.5
H52A C52 H52C 109.5
H52B C52 H52C 109.5
O2 C61 C62 108.30(12)
O2 C61 H61A 110.0
C62 C61 H61A 110.0
O2 C61 H61B 110.0
C62 C61 H61B 110.0
H61A C61 H61B 108.4
C61 C62 H62A 109.5
C61 C62 H62B 109.5
H62A C62 H62B 109.5
C61 C62 H62C 109.5
H62A C62 H62C 109.5
H62B C62 H62C 109.5

loop_
_geom_bond_atom_site_label_1
_geom_bond_atom_site_label_2
_geom_bond_distance
P1 O3 1.4691(10)
P1 O1 1.5734(10)
P1 O2 1.5822(10)
P1 C44 1.7902(16)
O1 C51 1.4553(17)
O2 C61 1.4644(16)
C11 C16 1.3865(19)
C11 C12 1.397(2)
C11 C41 1.493(2)
C12 C13 1.397(2)
C12 H12 0.9500
C13 N14 1.3524(18)
C13 C21 1.493(2)
N14 C15 1.3520(18)
C15 C16 1.387(2)
C15 C31 1.4928(19)
C16 H16 0.9500
C21 N22 1.3472(18)
C21 C26 1.395(2)
N22 C23 1.3429(19)
C23 C24 1.384(2)
C23 H23 0.9500
C24 C25 1.381(2)
C24 H24 0.9500
C25 C26 1.379(2)
C25 H25 0.9500
C26 H26 0.9500
C31 N32 1.3491(18)
C31 C36 1.384(2)
N32 C33 1.3414(19)
C33 C34 1.389(2)
C33 H33 0.9500
C34 C35 1.376(2)
C34 H34 0.9500
C35 C36 1.381(2)
C35 H35 0.9500
C36 H36 0.9500
C41 C42 1.3972(19)
C41 C46 1.397(2)
C42 C43 1.389(2)
C42 H42 0.9500
C43 C44 1.394(2)
C43 H43 0.9500
C44 C45 1.4053(19)
C45 C46 1.386(2)
C45 H45 0.9500
C46 H46 0.9500
C51 C52 1.503(2)
C51 H51A 0.9900
C51 H51B 0.9900
C52 H52A 0.9800
C52 H52B 0.9800
C52 H52C 0.9800
C61 C62 1.503(2)
C61 H61A 0.9900
C61 H61B 0.9900
C62 H62A 0.9800
C62 H62B 0.9800
C62 H62C 0.9800

loop_
_geom_torsion_atom_site_label_1
_geom_torsion_atom_site_label_2
_geom_torsion_atom_site_label_3
_geom_torsion_atom_site_label_4
_geom_torsion
O3 P1 O1 C51 64.82(12)
O2 P1 O1 C51 -60.30(12)
C44 P1 O1 C51 -170.42(11)
O3 P1 O2 C61 59.59(11)
O1 P1 O2 C61 -174.05(10)
C44 P1 O2 C61 -67.41(11)
C16 C11 C12 C13 0.5(2)
C41 C11 C12 C13 -178.66(13)
C11 C12 C13 N14 0.1(2)
C11 C12 C13 C21 178.06(13)
C12 C13 N14 C15 -0.6(2)
C21 C13 N14 C15 -178.60(12)
C13 N14 C15 C16 0.4(2)
C13 N14 C15 C31 178.91(12)
C12 C11 C16 C15 -0.6(2)
C41 C11 C16 C15 178.51(13)
N14 C15 C16 C11 0.2(2)
C31 C15 C16 C11 -178.24(12)
N14 C13 C21 N22 174.58(12)
C12 C13 C21 N22 -3.5(2)
N14 C13 C21 C26 -4.2(2)
C12 C13 C21 C26 177.82(13)
C26 C21 N22 C23 1.4(2)
C13 C21 N22 C23 -177.27(12)
C21 N22 C23 C24 -0.6(2)
N22 C23 C24 C25 -0.5(2)
C23 C24 C25 C26 0.6(2)
C24 C25 C26 C21 0.2(2)
N22 C21 C26 C25 -1.3(2)
C13 C21 C26 C25 177.38(14)
N14 C15 C31 N32 179.95(12)
C16 C15 C31 N32 -1.51(19)
N14 C15 C31 C36 -2.4(2)
C16 C15 C31 C36 176.11(13)
C36 C31 N32 C33 0.3(2)
C15 C31 N32 C33 177.95(12)
C31 N32 C33 C34 -0.9(2)
N32 C33 C34 C35 0.7(2)
C33 C34 C35 C36 0.1(2)
C34 C35 C36 C31 -0.6(2)
N32 C31 C36 C35 0.4(2)
C15 C31 C36 C35 -177.07(14)
C16 C11 C41 C42 145.39(14)
C12 C11 C41 C42 -35.5(2)
C16 C11 C41 C46 -33.99(19)
C12 C11 C41 C46 145.12(14)
C46 C41 C42 C43 1.4(2)
C11 C41 C42 C43 -177.99(13)
C41 C42 C43 C44 -0.1(2)
C42 C43 C44 C45 -1.2(2)
C42 C43 C44 P1 178.75(11)
O3 P1 C44 C43 6.93(14)
O1 P1 C44 C43 -119.67(12)
O2 P1 C44 C43 134.48(11)
O3 P1 C44 C45 -173.13(11)
O1 P1 C44 C45 60.27(12)
O2 P1 C44 C45 -45.58(13)
C43 C44 C45 C46 1.3(2)
P1 C44 C45 C46 -178.67(11)
C44 C45 C46 C41 0.0(2)
C42 C41 C46 C45 -1.3(2)
C11 C41 C46 C45 178.09(13)
P1 O1 C51 C52 -166.13(10)
P1 O2 C61 C62 135.67(11)
